data_7014076
loop_
_publ_author_name
'Webber, Philip R. A.'
'Drew, Michael G. B.'
'Hibbert, Richard'
'Beer, Paul D.'

_publ_section_title
;
 Transition metal-directed self-assembly of calix[4]arene based
 dithiocarbamate ligands.
;
_journal_issue 8
_journal_name_full 'Dalton transactions (Cambridge, England : 2003)'
_journal_page_first 1127
_journal_page_last 1135
_journal_paper_doi 10.1039/b400929k
_journal_year 2004
_chemical_formula_sum 'C126 H180 N8 O14 Pd2 S8'
_chemical_formula_weight 2500.06
_chemical_name_systematic
;
?
;
_space_group_IT_number 2
_symmetry_cell_setting triclinic
_symmetry_space_group_name_Hall '-P 1'
_symmetry_space_group_name_H-M 'P -1'
_atom_sites_solution_hydrogens geom
_atom_sites_solution_primary direct
_atom_sites_solution_secondary difmap
_audit_creation_method SHELXL-97
_cell_angle_alpha 77.276(10)
_cell_angle_beta 74.902(10)
_cell_angle_gamma 68.497(10)
_cell_formula_units_Z 1
_cell_length_a 12.190(17)
_cell_length_b 14.032(17)
_cell_length_c 23.53(3)
_cell_measurement_temperature 293(2)
_cell_volume 3580(8)
_computing_cell_refinement XDS
_computing_data_collection 'XDS (Kabsch, 1991)'
_computing_data_reduction XDS
_computing_molecular_graphics PLATON(Spek,1994)
_computing_structure_refinement 'SHELXL-93 (Sheldrick, 1993)'
_computing_structure_solution 'SHELXS-86 (Sheldrick, 1990)'
_diffrn_ambient_temperature 293(2)
_diffrn_measurement_device 'Marresearch Image Plate'
_diffrn_measurement_method '95 frames at 2^o intervals, counting time 10 min.'
_diffrn_radiation_monochromator graphite
_diffrn_radiation_source 'fine-focus sealed tube'
_diffrn_radiation_type MoK\a
_diffrn_radiation_wavelength 0.71073
_diffrn_reflns_av_R_equivalents 0.0000
_diffrn_reflns_av_sigmaI/netI 0.8989
_diffrn_reflns_limit_h_max 13
_diffrn_reflns_limit_h_min 0
_diffrn_reflns_limit_k_max 17
_diffrn_reflns_limit_k_min -14
_diffrn_reflns_limit_l_max 29
_diffrn_reflns_limit_l_min -27
_diffrn_reflns_number 12023
_diffrn_reflns_theta_max 26.37
_diffrn_reflns_theta_min 1.83
_exptl_absorpt_coefficient_mu 0.423
_exptl_absorpt_correction_T_max 1.000
_exptl_absorpt_correction_T_min 0.677
_exptl_absorpt_correction_type DIFABS
_exptl_crystal_density_diffrn 1.159
_exptl_crystal_density_method 'not measured'
_exptl_crystal_F_000 1324
_refine_diff_density_max 0.717
_refine_diff_density_min -0.530
_refine_diff_density_rms 0.087
_refine_ls_extinction_method none
_refine_ls_goodness_of_fit_ref 0.727
_refine_ls_hydrogen_treatment mixed
_refine_ls_matrix_type fullcycle
_refine_ls_number_parameters 649
_refine_ls_number_reflns 12023
_refine_ls_number_restraints 40
_refine_ls_restrained_S_all 0.731
_refine_ls_R_factor_all 0.3427
_refine_ls_R_factor_gt 0.0878
_refine_ls_shift/su_max 0.027
_refine_ls_shift/su_mean 0.006
_refine_ls_structure_factor_coef Fsqd
_refine_ls_weighting_details 'calc w=1/[\s^2^(Fo^2^)+(0.1101P)^2^+0.0000P] where P=(Fo^2^+2Fc^2^)/3'
_refine_ls_weighting_scheme calc
_refine_ls_wR_factor_gt 0.2045
_refine_ls_wR_factor_ref 0.2472
_reflns_number_gt 2503
_reflns_number_total 12023
_reflns_threshold_expression >2sigma(I)
_cod_data_source_file b400929k.txt
_cod_data_source_block 21
_cod_original_cell_volume 3581(8)
_cod_original_sg_symbol_H-M P-1
_cod_database_code 7014076

loop_
_symmetry_equiv_pos_as_xyz
'x, y, z'
'-x, -y, -z'

loop_
_atom_site_label
_atom_site_type_symbol
_atom_site_fract_x
_atom_site_fract_y
_atom_site_fract_z
_atom_site_U_iso_or_equiv
_atom_site_adp_type
_atom_site_occupancy
_atom_site_symmetry_multiplicity
_atom_site_calc_flag
_atom_site_refinement_flags
_atom_site_disorder_assembly
_atom_site_disorder_group
Pd1 Pd 0.07252(7) 0.23046(7) 0.04663(4) 0.0759(4) Uani 1 1 d . . .
S159 S 0.0064(3) 0.0911(2) 0.08728(15) 0.0941(11) Uani 1 1 d . . .
S160 S 0.1786(3) 0.1087(2) -0.01783(15) 0.0829(10) Uani 1 1 d . . .
S360 S -0.0218(2) 0.3419(2) 0.11864(14) 0.0785(9) Uani 1 1 d . . .
S359 S 0.1432(2) 0.3702(2) 0.01073(13) 0.0794(10) Uani 1 1 d . . .
C11 C 0.2599(14) 0.0208(16) 0.2432(8) 0.121(5) Uani 1 1 d . . .
C12 C 0.259(2) -0.0580(17) 0.2851(9) 0.155(8) Uani 1 1 d . . .
H12 H 0.1860 -0.0677 0.3048 0.186 Uiso 1 1 calc R . .
C13 C 0.3595(18) -0.1228(14) 0.2991(6) 0.158(7) Uani 1 1 d D . .
C14 C 0.4740(13) -0.1207(11) 0.2614(7) 0.100(4) Uani 1 1 d . . .
H14 H 0.5440 -0.1740 0.2682 0.120 Uiso 1 1 calc R . .
C15 C 0.4806(14) -0.0419(13) 0.2161(6) 0.088(4) Uani 1 1 d . . .
C16 C 0.3772(15) 0.0285(12) 0.2001(7) 0.087(4) Uani 1 1 d . . .
C17 C 0.6038(10) -0.0464(8) 0.1844(5) 0.083(4) Uani 1 1 d . . .
H17A H 0.6016 -0.0082 0.1448 0.100 Uiso 1 1 calc R . .
H17B H 0.6533 -0.1177 0.1808 0.100 Uiso 1 1 calc R . .
C21 C 0.6612(10) 0.0027(11) 0.2202(5) 0.070(3) Uani 1 1 d . . .
C22 C 0.7157(9) -0.0576(9) 0.2668(6) 0.080(4) Uani 1 1 d . . .
H22 H 0.7279 -0.1282 0.2727 0.096 Uiso 1 1 calc R . .
C23 C 0.7522(10) -0.0204(11) 0.3041(5) 0.088(4) Uani 1 1 d D . .
C24 C 0.7437(11) 0.0773(13) 0.2932(6) 0.095(4) Uani 1 1 d . . .
H24 H 0.7720 0.1033 0.3175 0.114 Uiso 1 1 calc R . .
C25 C 0.6931(10) 0.1440(11) 0.2460(6) 0.075(3) Uani 1 1 d . . .
C26 C 0.6477(10) 0.1060(10) 0.2109(6) 0.073(3) Uani 1 1 d . . .
C27 C 0.6668(11) 0.2602(12) 0.2368(5) 0.109(5) Uani 1 1 d . . .
H27A H 0.6716 0.2848 0.1946 0.130 Uiso 1 1 calc R . .
H27B H 0.7297 0.2735 0.2487 0.130 Uiso 1 1 calc R . .
C31 C 0.5428(12) 0.3256(9) 0.2707(6) 0.084(4) Uani 1 1 d . . .
C32 C 0.5342(13) 0.3301(10) 0.3293(7) 0.110(5) Uani 1 1 d . . .
H32 H 0.6037 0.3088 0.3447 0.132 Uiso 1 1 calc R . .
C33 C 0.4175(14) 0.3679(11) 0.3677(5) 0.129(5) Uani 1 1 d D . .
C34 C 0.3185(11) 0.4144(9) 0.3381(6) 0.103(4) Uani 1 1 d . . .
H34 H 0.2434 0.4482 0.3595 0.124 Uiso 1 1 calc R . .
C35 C 0.3312(13) 0.4106(9) 0.2780(6) 0.088(4) Uani 1 1 d . . .
C36 C 0.4447(13) 0.3677(10) 0.2436(6) 0.082(4) Uani 1 1 d . . .
C37 C 0.2107(10) 0.4479(9) 0.2530(5) 0.095(4) Uani 1 1 d . . .
H37A H 0.1573 0.5123 0.2673 0.114 Uiso 1 1 calc R . .
H37B H 0.2295 0.4607 0.2100 0.114 Uiso 1 1 calc R . .
C41 C 0.1490(12) 0.3689(11) 0.2722(7) 0.097(4) Uani 1 1 d . . .
C42 C 0.0651(13) 0.3643(13) 0.3290(6) 0.116(5) Uani 1 1 d . . .
H42 H 0.0400 0.4179 0.3516 0.140 Uiso 1 1 calc R . .
C43 C 0.0225(11) 0.2818(13) 0.3497(5) 0.131(6) Uani 1 1 d D . .
C44 C 0.0520(12) 0.2004(14) 0.3141(8) 0.144(6) Uani 1 1 d . . .
H44 H 0.0275 0.1425 0.3281 0.172 Uiso 1 1 calc R . .
C45 C 0.1212(10) 0.2158(12) 0.2561(6) 0.082(4) Uani 1 1 d . . .
C46 C 0.1726(11) 0.2919(12) 0.2365(7) 0.086(4) Uani 1 1 d . . .
C47 C 0.1487(10) 0.1225(11) 0.2239(5) 0.102(4) Uani 1 1 d . . .
H47A H 0.1681 0.1434 0.1814 0.122 Uiso 1 1 calc R . .
H47B H 0.0769 0.1032 0.2321 0.122 Uiso 1 1 calc R . .
O150 O 0.3883(6) 0.1014(6) 0.1539(4) 0.079(2) Uani 1 1 d . . .
C151 C 0.3838(13) 0.0806(12) 0.0947(7) 0.128(6) Uani 1 1 d . . .
H15A H 0.4342 0.0105 0.0886 0.154 Uiso 1 1 calc R . .
H15B H 0.3020 0.0883 0.0935 0.154 Uiso 1 1 calc R . .
C152 C 0.4239(12) 0.1501(11) 0.0508(6) 0.102(5) Uani 1 1 d . . .
H15C H 0.4211 0.1371 0.0125 0.122 Uiso 1 1 calc R . .
H15D H 0.3703 0.2196 0.0563 0.122 Uiso 1 1 calc R . .
N153 N 0.5370(10) 0.1440(7) 0.0507(4) 0.083(3) Uani 1 1 d . . .
H153 H 0.5516 0.1491 0.0835 0.100 Uiso 1 1 calc R . .
O154 O 0.6195(6) 0.1206(6) -0.0464(3) 0.093(3) Uani 1 1 d . . .
C155 C 0.6333(12) 0.1301(9) 0.0014(6) 0.084(4) Uani 1 1 d . . .
C156 C 0.7504(9) 0.1214(8) 0.0126(4) 0.058(3) Uani 1 1 d . . .
H15E H 0.7499 0.1899 0.0146 0.070 Uiso 1 1 calc R . .
H15F H 0.7605 0.0800 0.0509 0.070 Uiso 1 1 calc R . .
N157 N 0.8494(7) 0.0766(8) -0.0310(4) 0.062(2) Uani 1 1 d . . .
C158 C 0.8779(9) -0.0276(9) -0.0308(5) 0.066(3) Uani 1 1 d . . .
O250 O 0.5959(7) 0.1641(6) 0.1649(3) 0.080(2) Uani 1 1 d . . .
H250 H 0.6071 0.2201 0.1577 0.095 Uiso 1 1 calc R . .
O350 O 0.4573(6) 0.3597(6) 0.1848(4) 0.081(2) Uani 1 1 d . . .
C351 C 0.4795(10) 0.4460(11) 0.1465(6) 0.094(4) Uani 1 1 d . . .
H35A H 0.5631 0.4409 0.1408 0.113 Uiso 1 1 calc R . .
H35B H 0.4289 0.5096 0.1624 0.113 Uiso 1 1 calc R . .
C352 C 0.4485(12) 0.4431(10) 0.0868(5) 0.123(5) Uani 1 1 d . . .
H35C H 0.4818 0.4892 0.0560 0.148 Uiso 1 1 calc R . .
H35D H 0.4888 0.3737 0.0764 0.148 Uiso 1 1 calc R . .
N353 N 0.3165(8) 0.4725(9) 0.0858(4) 0.083(3) Uani 1 1 d . . .
H353 H 0.2761 0.4350 0.1088 0.100 Uiso 1 1 calc R . .
C354 C 0.2605(14) 0.5544(12) 0.0505(7) 0.095(5) Uani 1 1 d . . .
O355 O 0.2995(10) 0.6186(9) 0.0211(5) 0.130(4) Uani 1 1 d . . .
C356 C 0.1324(10) 0.5694(8) 0.0505(5) 0.081(3) Uani 1 1 d . . .
H35E H 0.0846 0.6392 0.0585 0.097 Uiso 1 1 calc R . .
H35F H 0.1279 0.5651 0.0106 0.097 Uiso 1 1 calc R . .
N357 N 0.0748(8) 0.4977(8) 0.0924(5) 0.090(3) Uani 1 1 d . . .
C358 C 0.0546(8) 0.4146(8) 0.0788(4) 0.056(3) Uani 1 1 d . . .
O450 O 0.2520(6) 0.2946(6) 0.1833(3) 0.079(2) Uani 1 1 d . . .
H450 H 0.2214 0.3448 0.1603 0.095 Uiso 1 1 calc R . .
C100 C 0.3523(16) -0.1893(14) 0.3595(8) 0.232(9) Uiso 1 1 d D . .
C101 C 0.2529(15) -0.2399(14) 0.3695(8) 0.236(9) Uiso 1 1 d D . .
H10A H 0.2769 -0.2898 0.3435 0.325 Uiso 1 1 d . . .
H10B H 0.1790 -0.1873 0.3633 0.325 Uiso 1 1 d . . .
H10C H 0.2422 -0.2732 0.4105 0.325 Uiso 1 1 d . . .
C102 C 0.4746(13) -0.2617(13) 0.3692(8) 0.226(8) Uiso 1 1 d D . .
H10D H 0.4664 -0.3139 0.4014 0.325 Uiso 1 1 d . . .
H10E H 0.5191 -0.2230 0.3766 0.325 Uiso 1 1 d . . .
H10F H 0.5178 -0.2926 0.3332 0.325 Uiso 1 1 d . . .
C103 C 0.3012(18) -0.1154(15) 0.4126(8) 0.290(11) Uiso 1 1 d D . .
H10G H 0.2960 -0.1550 0.4473 0.325 Uiso 1 1 calc R . .
H10H H 0.2329 -0.0618 0.4033 0.325 Uiso 1 1 calc R . .
H10I H 0.3666 -0.0829 0.4069 0.325 Uiso 1 1 calc R . .
C203 C 0.8099(15) -0.2004(11) 0.3639(8) 0.235(10) Uiso 1 1 d D . .
H20A H 0.7709 -0.2251 0.4022 0.282 Uiso 1 1 calc R . .
H20B H 0.8942 -0.2392 0.3575 0.282 Uiso 1 1 calc R . .
H20C H 0.7754 -0.2085 0.3337 0.282 Uiso 1 1 calc R . .
C200 C 0.7930(12) -0.0883(12) 0.3610(7) 0.210(9) Uani 1 1 d D . .
C201 C 0.7033(13) -0.0490(14) 0.4181(7) 0.240(10) Uiso 1 1 d D . .
H20D H 0.7358 -0.0120 0.4354 0.288 Uiso 1 1 calc R . .
H20E H 0.6908 -0.1069 0.4461 0.288 Uiso 1 1 calc R . .
H20F H 0.6280 -0.0039 0.4080 0.288 Uiso 1 1 calc R . .
C202 C 0.9145(12) -0.0756(13) 0.3643(8) 0.260(10) Uiso 1 1 d D . .
H20G H 0.9575 -0.1343 0.3889 0.313 Uiso 1 1 calc R . .
H20H H 0.8972 -0.0138 0.3808 0.313 Uiso 1 1 calc R . .
H20I H 0.9627 -0.0711 0.3250 0.313 Uiso 1 1 calc R . .
C300 C 0.4024(11) 0.3619(12) 0.4383(5) 0.138(6) Uani 1 1 d D . .
C301 C 0.4690(12) 0.4322(11) 0.4444(6) 0.184(7) Uiso 1 1 d D . .
H30A H 0.5306 0.4351 0.4097 0.221 Uiso 1 1 calc R . .
H30B H 0.5050 0.4050 0.4789 0.221 Uiso 1 1 calc R . .
H30C H 0.4131 0.5006 0.4486 0.221 Uiso 1 1 calc R . .
C302 C 0.2713(11) 0.3984(12) 0.4679(6) 0.202(7) Uiso 1 1 d D . .
H30D H 0.2350 0.4695 0.4527 0.242 Uiso 1 1 calc R . .
H30E H 0.2646 0.3918 0.5100 0.242 Uiso 1 1 calc R . .
H30F H 0.2310 0.3571 0.4598 0.242 Uiso 1 1 calc R . .
C303 C 0.4613(15) 0.2468(10) 0.4628(7) 0.236(10) Uiso 1 1 d D . .
H30G H 0.5428 0.2351 0.4650 0.283 Uiso 1 1 calc R . .
H30H H 0.4605 0.2033 0.4367 0.283 Uiso 1 1 calc R . .
H30I H 0.4169 0.2310 0.5017 0.283 Uiso 1 1 calc R . .
C400 C -0.0616(14) 0.2678(12) 0.4178(6) 0.253(12) Uani 1 1 d D . .
C401 C -0.0279(17) 0.3244(13) 0.4541(8) 0.273(11) Uiso 1 1 d D . .
H40A H -0.0595 0.3073 0.4955 0.328 Uiso 1 1 calc R . .
H40B H -0.0608 0.3975 0.4425 0.328 Uiso 1 1 calc R . .
H40C H 0.0581 0.3044 0.4477 0.328 Uiso 1 1 calc R . .
C402 C -0.1894(12) 0.3113(13) 0.4096(8) 0.268(11) Uiso 1 1 d D . .
H40D H -0.1936 0.2972 0.3722 0.321 Uiso 1 1 calc R . .
H40E H -0.2183 0.3847 0.4100 0.321 Uiso 1 1 calc R . .
H40F H -0.2383 0.2799 0.4412 0.321 Uiso 1 1 calc R . .
C81 C 0.0076(9) 0.5266(9) 0.1512(5) 0.103(4) Uiso 1 1 d . . .
H81A H 0.0518 0.5571 0.1664 0.124 Uiso 1 1 calc R . .
H81B H 0.0027 0.4645 0.1781 0.124 Uiso 1 1 calc R . .
C82 C -0.1282(10) 0.6078(10) 0.1506(6) 0.130(5) Uiso 1 1 d . . .
H82A H -0.1681 0.5843 0.1285 0.156 Uiso 1 1 calc R . .
H82B H -0.1241 0.6752 0.1309 0.156 Uiso 1 1 calc R . .
C83 C -0.2113(15) 0.6182(15) 0.2235(8) 0.200(7) Uiso 1 1 d . . .
H83A H -0.1789 0.6504 0.2446 0.241 Uiso 1 1 calc R . .
H83B H -0.2949 0.6590 0.2232 0.241 Uiso 1 1 calc R . .
C84 C -0.200(2) 0.5092(18) 0.2521(10) 0.296(12) Uiso 1 1 d . . .
H84A H -0.2482 0.5098 0.2915 0.356 Uiso 1 1 calc R . .
H84B H -0.1173 0.4712 0.2542 0.356 Uiso 1 1 calc R . .
H84C H -0.2270 0.4769 0.2290 0.356 Uiso 1 1 calc R . .
C91 C 0.9108(9) 0.1406(9) -0.0752(5) 0.089(3) Uiso 1 1 d . . .
H91A H 0.9891 0.0971 -0.0933 0.107 Uiso 1 1 calc R . .
H91B H 0.9230 0.1893 -0.0560 0.107 Uiso 1 1 calc R . .
C92 C 0.8377(14) 0.1998(13) -0.1234(7) 0.184(7) Uiso 1 1 d . . .
H92A H 0.7558 0.2246 -0.1014 0.221 Uiso 1 1 calc R . .
H92B H 0.8620 0.2608 -0.1377 0.221 Uiso 1 1 calc R . .
C93 C 0.8251 0.1743 -0.1735 0.271 Uiso 1 1 d . . .
H93A H 0.7993 0.1142 -0.1581 0.325 Uiso 1 1 calc R . .
H93B H 0.9079 0.1469 -0.1939 0.325 Uiso 1 1 calc R . .
C94 C 0.7575 0.2265 -0.2262 0.611 Uiso 1 1 d . . .
H94A H 0.7046 0.2947 -0.2191 0.733 Uiso 1 1 calc R . .
H94B H 0.7115 0.1858 -0.2294 0.733 Uiso 1 1 calc R . .
H94C H 0.8150 0.2310 -0.2625 0.733 Uiso 1 1 calc R . .
C403 C -0.0226 0.1503 0.4371 0.464 Uiso 1 1 d D . .
H40G H 0.0376 0.1306 0.4608 0.557 Uiso 1 1 calc R . .
H40H H 0.0098 0.1155 0.4026 0.557 Uiso 1 1 calc R . .
H40I H -0.0909 0.1313 0.4601 0.557 Uiso 1 1 calc R . .
C900 C 0.2786 0.1119 0.3997 0.264 Uiso 0.50 1 d P . .
H90A H 0.2814 0.1052 0.4408 0.316 Uiso 0.50 1 calc PR . .
H90B H 0.2519 0.0589 0.3940 0.316 Uiso 0.50 1 calc PR . .
H90C H 0.2237 0.1786 0.3881 0.316 Uiso 0.50 1 calc PR . .
O901 O 0.3969 0.1016 0.3639 0.373 Uiso 0.50 1 d P . .
H901 H 0.4449 0.0890 0.3856 0.448 Uiso 0.50 1 calc PR . .
O951 O 0.5285 0.6761 0.1164 0.335 Uiso 0.50 1 d P . .
H951 H 0.4986 0.6909 0.0869 0.402 Uiso 0.50 1 calc PR . .
C950 C 0.6081 0.7425 0.1101 0.361 Uiso 0.50 1 d P . .
H95A H 0.6856 0.7120 0.0864 0.434 Uiso 0.50 1 calc PR . .
H95B H 0.6175 0.7462 0.1487 0.434 Uiso 0.50 1 calc PR . .
H95C H 0.5710 0.8110 0.0913 0.434 Uiso 0.50 1 calc PR . .

loop_
_atom_site_aniso_label
_atom_site_aniso_U_11
_atom_site_aniso_U_22
_atom_site_aniso_U_33
_atom_site_aniso_U_23
_atom_site_aniso_U_13
_atom_site_aniso_U_12
Pd1 0.0772(6) 0.0650(7) 0.0870(7) -0.0188(6) -0.0271(5) -0.0130(5)
S159 0.082(2) 0.070(2) 0.134(3) -0.051(2) -0.030(2) -0.0007(18)
S160 0.096(2) 0.045(2) 0.111(3) -0.033(2) -0.0398(19) -0.0018(18)
S360 0.085(2) 0.047(2) 0.104(3) -0.025(2) -0.0249(18) -0.0095(17)
S359 0.093(2) 0.0345(19) 0.103(2) -0.0174(19) -0.0491(19) 0.0127(16)
C11 0.098(12) 0.157(19) 0.126(15) -0.056(14) -0.022(12) -0.043(14)
C12 0.18(2) 0.17(2) 0.135(17) 0.042(15) -0.059(15) -0.099(18)
C13 0.151(16) 0.24(2) 0.094(14) 0.000(14) -0.040(13) -0.073(17)
C14 0.112(12) 0.084(11) 0.110(12) 0.011(11) -0.031(10) -0.045(9)
C15 0.120(14) 0.090(12) 0.070(10) -0.011(10) -0.030(10) -0.046(11)
C16 0.115(13) 0.065(12) 0.107(13) -0.019(10) -0.052(12) -0.033(10)
C17 0.081(9) 0.076(9) 0.102(10) -0.032(8) -0.023(7) -0.023(7)
C21 0.086(8) 0.058(10) 0.059(8) 0.016(8) -0.022(6) -0.023(8)
C22 0.069(8) 0.067(10) 0.106(11) -0.016(10) -0.004(7) -0.032(7)
C23 0.082(9) 0.070(11) 0.120(12) -0.014(10) -0.049(8) -0.014(8)
C24 0.109(10) 0.083(12) 0.096(11) -0.021(10) -0.043(8) -0.013(9)
C25 0.095(9) 0.069(11) 0.084(10) -0.009(9) -0.021(7) -0.052(8)
C26 0.085(8) 0.046(10) 0.080(10) -0.001(9) -0.011(7) -0.019(8)
C27 0.105(11) 0.157(16) 0.095(10) -0.023(11) -0.016(8) -0.079(11)
C31 0.111(12) 0.085(10) 0.064(10) -0.014(8) -0.019(9) -0.038(9)
C32 0.121(12) 0.118(12) 0.105(12) -0.023(10) -0.051(10) -0.031(10)
C33 0.124(13) 0.154(15) 0.127(14) -0.056(12) -0.040(12) -0.036(11)
C34 0.100(10) 0.120(12) 0.086(11) -0.031(9) -0.018(8) -0.023(9)
C35 0.110(11) 0.082(10) 0.078(10) -0.021(8) -0.036(9) -0.020(8)
C36 0.086(10) 0.087(11) 0.076(11) -0.005(9) -0.030(9) -0.024(8)
C37 0.115(10) 0.075(10) 0.092(10) -0.030(8) -0.053(8) 0.004(8)
C41 0.090(10) 0.090(12) 0.124(13) -0.030(11) -0.019(9) -0.037(9)
C42 0.105(11) 0.165(17) 0.093(12) -0.047(11) -0.004(9) -0.053(11)
C43 0.088(10) 0.186(19) 0.147(16) -0.076(15) 0.001(9) -0.062(11)
C44 0.116(12) 0.199(18) 0.140(15) -0.080(15) -0.006(11) -0.061(12)
C45 0.064(8) 0.137(14) 0.059(9) -0.020(9) 0.003(6) -0.055(9)
C46 0.065(9) 0.091(12) 0.104(12) -0.033(11) -0.022(8) -0.013(8)
C47 0.073(8) 0.166(14) 0.073(9) -0.046(10) -0.005(7) -0.036(9)
O150 0.095(5) 0.056(6) 0.086(6) -0.017(5) -0.020(5) -0.021(5)
C151 0.125(12) 0.159(17) 0.126(14) -0.091(13) -0.033(10) -0.029(11)
C152 0.090(11) 0.133(15) 0.074(11) -0.030(10) -0.007(8) -0.025(9)
N153 0.082(7) 0.108(9) 0.071(8) -0.029(6) -0.032(6) -0.023(6)
O154 0.095(6) 0.131(8) 0.063(5) -0.018(5) -0.029(5) -0.037(5)
C155 0.102(11) 0.056(9) 0.076(11) 0.007(8) -0.033(10) -0.006(7)
C156 0.055(7) 0.059(8) 0.058(7) -0.003(6) -0.012(6) -0.018(6)
N157 0.062(6) 0.058(7) 0.072(7) -0.006(6) -0.019(5) -0.024(6)
C158 0.081(8) 0.034(8) 0.090(9) 0.002(8) -0.031(6) -0.022(7)
O250 0.095(5) 0.081(6) 0.066(5) -0.001(5) -0.025(4) -0.032(5)
O350 0.096(6) 0.084(7) 0.069(6) -0.004(5) -0.031(5) -0.033(5)
C351 0.093(9) 0.110(12) 0.094(10) 0.003(10) -0.054(8) -0.035(8)
C352 0.129(13) 0.130(13) 0.097(11) 0.013(10) 0.009(9) -0.065(10)
N353 0.052(6) 0.122(10) 0.085(8) -0.034(8) -0.006(5) -0.035(6)
C354 0.114(14) 0.057(12) 0.108(14) -0.008(10) -0.075(11) 0.015(10)
O355 0.138(9) 0.105(10) 0.140(10) -0.013(8) -0.041(7) -0.026(7)
C356 0.095(9) 0.057(9) 0.107(10) 0.023(8) -0.063(7) -0.033(7)
N357 0.100(7) 0.063(8) 0.103(9) -0.023(7) -0.025(6) -0.011(6)
C358 0.072(7) 0.015(7) 0.063(8) 0.007(6) -0.015(6) 0.001(6)
O450 0.084(5) 0.087(7) 0.071(6) -0.007(5) -0.017(4) -0.034(5)
C200 0.158(15) 0.21(2) 0.28(2) -0.10(2) -0.155(17) 0.034(14)
C300 0.143(12) 0.23(2) 0.073(10) -0.059(12) -0.015(9) -0.077(13)
C400 0.27(2) 0.45(4) 0.109(13) -0.111(19) 0.083(15) -0.24(3)

loop_
_atom_type_symbol
_atom_type_description
_atom_type_scat_dispersion_real
_atom_type_scat_dispersion_imag
_atom_type_scat_source
C C 0.0033 0.0016 'International Tables Vol C Tables 4.2.6.8 and 6.1.1.4'
H H 0.0000 0.0000 'International Tables Vol C Tables 4.2.6.8 and 6.1.1.4'
N N 0.0061 0.0033 'International Tables Vol C Tables 4.2.6.8 and 6.1.1.4'
O O 0.0106 0.0060 'International Tables Vol C Tables 4.2.6.8 and 6.1.1.4'
Pd Pd -0.9988 1.0072 'International Tables Vol C Tables 4.2.6.8 and 6.1.1.4'
S S 0.1246 0.1234 'International Tables Vol C Tables 4.2.6.8 and 6.1.1.4'

loop_
_geom_angle_atom_site_label_1
_geom_angle_atom_site_label_2
_geom_angle_atom_site_label_3
_geom_angle
_geom_angle_site_symmetry_1
_geom_angle_site_symmetry_3
_geom_angle_publ_flag
S159 Pd1 S160 75.31(14) . . ?
S159 Pd1 S359 176.62(12) . . ?
S160 Pd1 S359 106.37(14) . . ?
S159 Pd1 S360 102.75(14) . . ?
S160 Pd1 S360 174.01(12) . . ?
S359 Pd1 S360 75.27(13) . . ?
C158 S159 Pd1 84.4(4) 2_655 . ?
C158 S160 Pd1 87.2(4) 2_655 . ?
C358 S360 Pd1 86.8(4) . . ?
C358 S359 Pd1 83.5(4) . . ?
C12 C11 C16 122.2(17) . . ?
C12 C11 C47 130.2(18) . . ?
C16 C11 C47 107.6(16) . . ?
C11 C12 C13 120(2) . . ?
C12 C13 C14 120.4(16) . . ?
C12 C13 C100 117.4(17) . . ?
C14 C13 C100 121.7(15) . . ?
C15 C14 C13 121.2(13) . . ?
C16 C15 C14 119.7(14) . . ?
C16 C15 C17 125.0(15) . . ?
C14 C15 C17 115.1(15) . . ?
O150 C16 C15 117.7(15) . . ?
O150 C16 C11 127.4(16) . . ?
C15 C16 C11 114.6(15) . . ?
C15 C17 C21 110.0(8) . . ?
C26 C21 C22 117.2(11) . . ?
C26 C21 C17 122.5(12) . . ?
C22 C21 C17 120.0(11) . . ?
C23 C22 C21 124.1(11) . . ?
C24 C23 C22 118.2(12) . . ?
C24 C23 C200 120.4(12) . . ?
C22 C23 C200 121.2(13) . . ?
C23 C24 C25 121.9(12) . . ?
C26 C25 C24 119.1(12) . . ?
C26 C25 C27 116.9(13) . . ?
C24 C25 C27 123.3(11) . . ?
O250 C26 C21 116.9(12) . . ?
O250 C26 C25 123.6(12) . . ?
C21 C26 C25 119.4(13) . . ?
C25 C27 C31 116.5(10) . . ?
C32 C31 C36 122.3(13) . . ?
C32 C31 C27 117.0(13) . . ?
C36 C31 C27 120.4(12) . . ?
C31 C32 C33 120.7(12) . . ?
C34 C33 C32 115.2(10) . . ?
C34 C33 C300 122.5(12) . . ?
C32 C33 C300 122.2(12) . . ?
C35 C34 C33 121.8(11) . . ?
C34 C35 C36 120.3(11) . . ?
C34 C35 C37 116.7(13) . . ?
C36 C35 C37 122.7(11) . . ?
O350 C36 C31 120.3(12) . . ?
O350 C36 C35 120.7(11) . . ?
C31 C36 C35 118.8(12) . . ?
C41 C37 C35 111.1(10) . . ?
C46 C41 C42 116.8(13) . . ?
C46 C41 C37 120.9(14) . . ?
C42 C41 C37 122.3(14) . . ?
C43 C42 C41 121.2(13) . . ?
C42 C43 C44 121.4(12) . . ?
C42 C43 C400 122.3(13) . . ?
C44 C43 C400 116.3(13) . . ?
C45 C44 C43 114.8(14) . . ?
C46 C45 C44 124.5(14) . . ?
C46 C45 C47 125.3(12) . . ?
C44 C45 C47 109.3(13) . . ?
C45 C46 O450 121.9(13) . . ?
C45 C46 C41 120.5(14) . . ?
O450 C46 C41 117.5(14) . . ?
C45 C47 C11 114.0(9) . . ?
C16 O150 C151 116.6(10) . . ?
C152 C151 O150 108.6(12) . . ?
N153 C152 C151 112.8(14) . . ?
C152 N153 C155 125.6(10) . . ?
O154 C155 N153 120.7(12) . . ?
O154 C155 C156 123.3(12) . . ?
N153 C155 C156 115.9(11) . . ?
N157 C156 C155 113.7(9) . . ?
C158 N157 C156 115.9(9) . . ?
C158 N157 C91 123.5(9) . . ?
C156 N157 C91 120.6(9) . . ?
N157 C158 S160 128.3(9) . 2_655 ?
N157 C158 S159 120.0(9) . 2_655 ?
S160 C158 S159 111.7(7) 2_655 2_655 ?
C36 O350 C351 112.2(9) . . ?
O350 C351 C352 105.0(10) . . ?
N353 C352 C351 116.6(9) . . ?
C354 N353 C352 122.5(11) . . ?
O355 C354 N353 126.8(16) . . ?
O355 C354 C356 116.3(14) . . ?
N353 C354 C356 116.7(14) . . ?
N357 C356 C354 118.2(10) . . ?
C358 N357 C81 113.2(11) . . ?
C358 N357 C356 126.6(9) . . ?
C81 N357 C356 118.8(9) . . ?
N357 C358 S360 130.3(9) . . ?
N357 C358 S359 114.7(8) . . ?
S360 C358 S359 114.3(6) . . ?
C102 C100 C13 111.6(13) . . ?
C102 C100 C101 116.1(14) . . ?
C13 C100 C101 110.0(13) . . ?
C102 C100 C103 105.9(12) . . ?
C13 C100 C103 109.9(13) . . ?
C101 C100 C103 102.6(12) . . ?
C203 C200 C23 113.8(11) . . ?
C203 C200 C201 108.3(13) . . ?
C23 C200 C201 111.6(10) . . ?
C203 C200 C202 109.9(11) . . ?
C23 C200 C202 107.9(12) . . ?
C201 C200 C202 105.0(10) . . ?
C302 C300 C301 111.8(10) . . ?
C302 C300 C303 109.5(11) . . ?
C301 C300 C303 112.8(10) . . ?
C302 C300 C33 111.1(10) . . ?
C301 C300 C33 104.5(9) . . ?
C303 C300 C33 106.9(10) . . ?
C402 C400 C401 115.5(13) . . ?
C402 C400 C403 112.0(11) . . ?
C401 C400 C403 113.3(12) . . ?
C402 C400 C43 105.6(11) . . ?
C401 C400 C43 105.0(11) . . ?
C403 C400 C43 104.1(10) . . ?
N357 C81 C82 113.7(9) . . ?
C81 C82 C83 110.5(11) . . ?
C84 C83 C82 105.3(15) . . ?
N157 C91 C92 111.0(10) . . ?
C93 C92 C91 133.5(12) . . ?
C92 C93 C94 138.7(7) . . ?

loop_
_geom_bond_atom_site_label_1
_geom_bond_atom_site_label_2
_geom_bond_distance
_geom_bond_site_symmetry_2
_geom_bond_publ_flag
Pd1 S159 2.306(4) . ?
Pd1 S160 2.322(3) . ?
Pd1 S359 2.331(4) . ?
Pd1 S360 2.340(4) . ?
S159 C158 1.782(11) 2_655 ?
S160 C158 1.634(11) 2_655 ?
S360 C358 1.614(10) . ?
S359 C358 1.779(10) . ?
C11 C12 1.311(19) . ?
C11 C16 1.547(19) . ?
C11 C47 1.643(19) . ?
C12 C13 1.31(2) . ?
C13 C14 1.453(17) . ?
C13 C100 1.520(15) . ?
C14 C15 1.367(15) . ?
C15 C16 1.370(16) . ?
C15 C17 1.477(15) . ?
C16 O150 1.334(14) . ?
C17 C21 1.609(13) . ?
C21 C26 1.372(13) . ?
C21 C22 1.384(13) . ?
C22 C23 1.347(13) . ?
C23 C24 1.308(14) . ?
C23 C200 1.546(13) . ?
C24 C25 1.402(15) . ?
C25 C26 1.386(14) . ?
C25 C27 1.519(15) . ?
C26 O250 1.350(12) . ?
C27 C31 1.562(15) . ?
C31 C32 1.369(14) . ?
C31 C36 1.379(14) . ?
C32 C33 1.452(15) . ?
C33 C34 1.423(15) . ?
C33 C300 1.610(12) . ?
C34 C35 1.393(14) . ?
C35 C36 1.398(14) . ?
C35 C37 1.589(14) . ?
C36 O350 1.376(12) . ?
C37 C41 1.487(15) . ?
C41 C46 1.414(14) . ?
C41 C42 1.462(16) . ?
C42 C43 1.381(16) . ?
C43 C44 1.450(16) . ?
C43 C400 1.676(13) . ?
C44 C45 1.424(16) . ?
C45 C46 1.366(15) . ?
C45 C47 1.544(14) . ?
C46 O450 1.372(14) . ?
O150 C151 1.503(13) . ?
C151 C152 1.378(16) . ?
C152 N153 1.349(13) . ?
N153 C155 1.408(13) . ?
O154 C155 1.220(12) . ?
C155 C156 1.476(13) . ?
C156 N157 1.410(10) . ?
N157 C158 1.372(11) . ?
N157 C91 1.457(12) . ?
C158 S160 1.634(11) 2_655 ?
C158 S159 1.782(11) 2_655 ?
O350 C351 1.409(12) . ?
C351 C352 1.559(14) . ?
C352 N353 1.513(13) . ?
N353 C354 1.332(14) . ?
C354 O355 1.176(15) . ?
C354 C356 1.497(17) . ?
C356 N357 1.484(12) . ?
N357 C358 1.393(12) . ?
N357 C81 1.470(12) . ?
C100 C102 1.507(15) . ?
C100 C101 1.561(15) . ?
C100 C103 1.646(15) . ?
C203 C200 1.498(14) . ?
C200 C201 1.556(14) . ?
C200 C202 1.577(13) . ?
C300 C302 1.509(12) . ?
C300 C301 1.538(12) . ?
C300 C303 1.553(13) . ?
C400 C402 1.499(15) . ?
C400 C401 1.500(14) . ?
C400 C403 1.536(15) . ?
C81 C82 1.631(14) . ?
C82 C83 1.757(18) . ?
C83 C84 1.50(2) . ?
C91 C92 1.530(16) . ?
C92 C93 1.363(15) . ?
C93 C94 1.5630 . ?
C900 O901 1.4418 . ?
O951 C950 1.5355 . ?
